data_4117717
loop_
_publ_author_name
'Andr\'e P. Dieskau'
'Michael S. Holzwarth'
'Bernd Plietker'

_publ_section_title
;
 Fe-Catalyzed Allylic C-C-Bond Activation: Vinylcyclopropanes As Versatile
 a1,a3,d5-Synthons in Traceless Allylic Substitutions and [3 +
 2]-Cycloadditions
;
_journal_name_full 'Journal of the American Chemical Society'
_journal_page_first 5048
_journal_page_last 5051
_journal_paper_doi 10.1021/ja300294a
_journal_volume 134
_journal_year 2012
_chemical_formula_moiety 'C22 H17 N3 O2 S'
_chemical_formula_sum 'C22 H17 N3 O2 S'
_chemical_formula_weight 387.45
_chemical_name_systematic
; 
 ? 
;
_space_group_IT_number 15
_symmetry_cell_setting monoclinic
_symmetry_space_group_name_Hall '-C 2yc'
_symmetry_space_group_name_H-M 'C 1 2/c 1'
_atom_sites_solution_hydrogens geom
_atom_sites_solution_primary direct
_atom_sites_solution_secondary difmap
_audit_creation_method SHELXL-97
_cell_angle_alpha 90.00
_cell_angle_beta 106.753(3)
_cell_angle_gamma 90.00
_cell_formula_units_Z 8
_cell_length_a 27.215(3)
_cell_length_b 9.5265(9)
_cell_length_c 15.1182(13)
_cell_measurement_reflns_used 2891
_cell_measurement_temperature 100(2)
_cell_measurement_theta_max 26.43
_cell_measurement_theta_min 1.56
_cell_volume 3753.2(6)
_computing_cell_refinement 'Bruker APEX II Software Suite, 2008'
_computing_data_collection 'Bruker APEX II Software Suite, 2008'
_computing_data_reduction 'Bruker APEX II Software Suite, 2008'
_computing_molecular_graphics 'SHELXTL-plus, XP (Sheldrick, 1991)'
_computing_structure_refinement 'SHELXL-97 (Sheldrick, 1997)'
_computing_structure_solution 'SHELXS-97 (Sheldrick, 1990)'
_diffrn_ambient_temperature 100(2)
_diffrn_measured_fraction_theta_full 0.992
_diffrn_measured_fraction_theta_max 0.992
_diffrn_measurement_device_type 'Bruker Kappa APEX II Duo'
_diffrn_measurement_method 'Omega + Phi Scans'
_diffrn_radiation_monochromator Triumph
_diffrn_radiation_source 'fine-focus sealed tube'
_diffrn_radiation_type MoK\a
_diffrn_radiation_wavelength 0.71073
_diffrn_reflns_av_R_equivalents 0.0377
_diffrn_reflns_av_sigmaI/netI 0.0464
_diffrn_reflns_limit_h_max 33
_diffrn_reflns_limit_h_min -34
_diffrn_reflns_limit_k_max 8
_diffrn_reflns_limit_k_min -11
_diffrn_reflns_limit_l_max 18
_diffrn_reflns_limit_l_min -14
_diffrn_reflns_number 13102
_diffrn_reflns_theta_full 26.43
_diffrn_reflns_theta_max 26.43
_diffrn_reflns_theta_min 1.56
_diffrn_standards_decay_% 0
_diffrn_standards_interval_count 0
_diffrn_standards_number 0
_exptl_absorpt_coefficient_mu 0.196
_exptl_absorpt_correction_T_max 0.7457
_exptl_absorpt_correction_T_min 0.6992
_exptl_absorpt_correction_type multi-scan
_exptl_absorpt_process_details 'Blessing, 1995'
_exptl_crystal_colour colourless
_exptl_crystal_density_diffrn 1.371
_exptl_crystal_description block
_exptl_crystal_F_000 1616
_exptl_crystal_size_max 0.42
_exptl_crystal_size_mid 0.36
_exptl_crystal_size_min 0.23
_refine_diff_density_max 0.292
_refine_diff_density_min -0.404
_refine_diff_density_rms 0.052
_refine_ls_extinction_method none
_refine_ls_goodness_of_fit_ref 1.031
_refine_ls_hydrogen_treatment constr
_refine_ls_matrix_type full
_refine_ls_number_parameters 253
_refine_ls_number_reflns 3829
_refine_ls_number_restraints 0
_refine_ls_restrained_S_all 1.031
_refine_ls_R_factor_all 0.0588
_refine_ls_R_factor_gt 0.0366
_refine_ls_shift/su_max 0.000
_refine_ls_shift/su_mean 0.000
_refine_ls_structure_factor_coef Fsqd
_refine_ls_weighting_details 'calc w=1/[\s^2^(Fo^2^)+(0.0401P)^2^+1.3134P] where P=(Fo^2^+2Fc^2^)/3'
_refine_ls_weighting_scheme calc
_refine_ls_wR_factor_gt 0.0822
_refine_ls_wR_factor_ref 0.0883
_reflns_number_gt 2891
_reflns_number_total 3829
_reflns_threshold_expression >2sigma(I)
_cod_data_source_file ja300294a_si_004.cif
_cod_data_source_block s1854lm
_cod_original_sg_symbol_H-M 'C 2/c'
_cod_database_code 4117717

loop_
_symmetry_equiv_pos_as_xyz
'x, y, z'
'-x, y, -z+1/2'
'x+1/2, y+1/2, z'
'-x+1/2, y+1/2, -z+1/2'
'-x, -y, -z'
'x, -y, z-1/2'
'-x+1/2, -y+1/2, -z'
'x+1/2, -y+1/2, z-1/2'

loop_
_atom_site_label
_atom_site_type_symbol
_atom_site_fract_x
_atom_site_fract_y
_atom_site_fract_z
_atom_site_U_iso_or_equiv
_atom_site_adp_type
_atom_site_occupancy
_atom_site_symmetry_multiplicity
_atom_site_calc_flag
_atom_site_refinement_flags
S1 S 0.175383(16) 0.59001(4) 0.03580(3) 0.01314(12) Uani 1 1 d .
O1 O 0.18169(5) 0.44152(12) 0.05046(8) 0.0192(3) Uani 1 1 d .
N1 N 0.06474(6) 0.49199(16) -0.15352(10) 0.0212(4) Uani 1 1 d .
C1 C 0.15374(6) 0.61535(17) -0.09021(11) 0.0122(4) Uani 1 1 d .
O2 O 0.21872(4) 0.68219(13) 0.06873(8) 0.0177(3) Uani 1 1 d .
N2 N 0.20369(6) 0.98123(18) -0.26219(11) 0.0258(4) Uani 1 1 d .
C2 C 0.15716(6) 0.77184(17) -0.11594(11) 0.0123(4) Uani 1 1 d .
H2 H 0.1930 0.8008 -0.0821 0.015 Uiso 1 1 calc R
N3 N 0.06280(6) 0.76078(16) -0.33196(11) 0.0233(4) Uani 1 1 d .
C3 C 0.15642(6) 0.76271(17) -0.21985(11) 0.0146(4) Uani 1 1 d .
C4 C 0.18436(7) 0.62199(18) -0.22689(12) 0.0190(4) Uani 1 1 d .
H4A H 0.1631 0.5641 -0.2781 0.023 Uiso 1 1 calc R
H4B H 0.2176 0.6409 -0.2389 0.023 Uiso 1 1 calc R
C5 C 0.19308(6) 0.54407(17) -0.13415(11) 0.0130(4) Uani 1 1 d .
H5 H 0.2285 0.5659 -0.0945 0.016 Uiso 1 1 calc R
C6 C 0.18867(7) 0.38821(18) -0.14801(12) 0.0189(4) Uani 1 1 d .
H6 H 0.1558 0.3506 -0.1782 0.023 Uiso 1 1 calc R
C7 C 0.22745(8) 0.2998(2) -0.12112(13) 0.0242(4) Uani 1 1 d .
H7A H 0.2609 0.3339 -0.0908 0.029 Uiso 1 1 calc R
H7B H 0.2220 0.2021 -0.1321 0.029 Uiso 1 1 calc R
C8 C 0.10305(7) 0.54942(18) -0.12580(11) 0.0136(4) Uani 1 1 d .
C9 C 0.18300(7) 0.88595(19) -0.24383(12) 0.0179(4) Uani 1 1 d .
C10 C 0.10338(7) 0.76243(18) -0.28298(12) 0.0158(4) Uani 1 1 d .
C11 C 0.12335(6) 0.88276(17) -0.09249(11) 0.0133(4) Uani 1 1 d .
C12 C 0.07041(6) 0.86929(19) -0.10835(12) 0.0168(4) Uani 1 1 d .
H12 H 0.0534 0.7863 -0.1360 0.020 Uiso 1 1 calc R
C13 C 0.04283(7) 0.97700(19) -0.08375(12) 0.0214(4) Uani 1 1 d .
H13 H 0.0069 0.9669 -0.0939 0.026 Uiso 1 1 calc R
C14 C 0.06699(7) 1.0992(2) -0.04449(12) 0.0230(4) Uani 1 1 d .
H14 H 0.0477 1.1721 -0.0275 0.028 Uiso 1 1 calc R
C15 C 0.11927(7) 1.11497(19) -0.03004(12) 0.0219(4) Uani 1 1 d .
H15 H 0.1360 1.1993 -0.0042 0.026 Uiso 1 1 calc R
C16 C 0.14693(7) 1.00686(18) -0.05357(12) 0.0179(4) Uani 1 1 d .
H16 H 0.1829 1.0174 -0.0430 0.022 Uiso 1 1 calc R
C17 C 0.12534(6) 0.64615(18) 0.07925(11) 0.0136(4) Uani 1 1 d .
C18 C 0.08564(7) 0.55285(19) 0.07705(12) 0.0183(4) Uani 1 1 d .
H18 H 0.0845 0.4633 0.0489 0.022 Uiso 1 1 calc R
C19 C 0.04798(7) 0.5932(2) 0.11663(13) 0.0255(5) Uani 1 1 d .
H19 H 0.0205 0.5312 0.1158 0.031 Uiso 1 1 calc R
C20 C 0.05035(8) 0.7237(2) 0.15731(13) 0.0276(5) Uani 1 1 d .
H20 H 0.0244 0.7506 0.1846 0.033 Uiso 1 1 calc R
C21 C 0.08988(7) 0.8159(2) 0.15899(12) 0.0265(5) Uani 1 1 d .
H21 H 0.0908 0.9056 0.1870 0.032 Uiso 1 1 calc R
C22 C 0.12814(7) 0.77742(19) 0.11984(11) 0.0193(4) Uani 1 1 d .
H22 H 0.1556 0.8396 0.1208 0.023 Uiso 1 1 calc R

loop_
_atom_site_aniso_label
_atom_site_aniso_U_11
_atom_site_aniso_U_22
_atom_site_aniso_U_33
_atom_site_aniso_U_23
_atom_site_aniso_U_13
_atom_site_aniso_U_12
S1 0.0123(2) 0.0153(2) 0.0123(2) 0.00118(17) 0.00425(16) 0.00085(18)
O1 0.0245(7) 0.0152(7) 0.0189(6) 0.0038(5) 0.0079(5) 0.0057(5)
N1 0.0187(9) 0.0251(9) 0.0206(8) -0.0022(7) 0.0070(7) -0.0029(7)
C1 0.0114(8) 0.0128(9) 0.0127(8) 0.0004(7) 0.0038(6) -0.0016(7)
O2 0.0120(6) 0.0252(7) 0.0151(6) -0.0001(5) 0.0027(5) -0.0036(5)
N2 0.0225(9) 0.0295(10) 0.0266(9) 0.0076(7) 0.0092(7) -0.0003(8)
C2 0.0116(8) 0.0139(9) 0.0113(8) 0.0007(7) 0.0035(7) -0.0012(7)
N3 0.0241(9) 0.0239(9) 0.0203(8) 0.0013(7) 0.0038(7) 0.0021(7)
C3 0.0158(9) 0.0147(9) 0.0142(8) 0.0032(7) 0.0057(7) 0.0022(7)
C4 0.0231(10) 0.0195(10) 0.0161(9) 0.0027(7) 0.0083(8) 0.0075(8)
C5 0.0117(8) 0.0143(9) 0.0129(8) -0.0007(7) 0.0034(7) -0.0001(7)
C6 0.0213(9) 0.0165(10) 0.0225(10) -0.0043(7) 0.0122(8) -0.0047(8)
C7 0.0322(11) 0.0157(10) 0.0289(11) -0.0009(8) 0.0156(9) 0.0013(9)
C8 0.0154(9) 0.0130(9) 0.0136(8) 0.0003(7) 0.0059(7) 0.0018(7)
C9 0.0164(9) 0.0229(10) 0.0156(9) 0.0041(8) 0.0064(7) 0.0052(8)
C10 0.0212(10) 0.0129(9) 0.0149(9) 0.0013(7) 0.0079(8) 0.0016(8)
C11 0.0145(8) 0.0134(9) 0.0119(8) 0.0033(7) 0.0036(7) 0.0028(7)
C12 0.0165(9) 0.0160(9) 0.0183(9) -0.0016(7) 0.0054(7) -0.0005(8)
C13 0.0132(9) 0.0252(11) 0.0252(10) -0.0036(8) 0.0048(8) 0.0027(8)
C14 0.0232(10) 0.0207(11) 0.0251(10) -0.0045(8) 0.0070(8) 0.0080(8)
C15 0.0251(10) 0.0133(10) 0.0254(10) -0.0045(8) 0.0045(8) -0.0009(8)
C16 0.0139(9) 0.0172(10) 0.0220(10) -0.0005(7) 0.0040(7) -0.0020(7)
C17 0.0139(9) 0.0175(9) 0.0105(8) 0.0036(7) 0.0054(7) 0.0024(7)
C18 0.0168(9) 0.0213(10) 0.0170(9) 0.0048(7) 0.0055(7) 0.0003(8)
C19 0.0157(9) 0.0365(12) 0.0262(10) 0.0092(9) 0.0089(8) 0.0009(9)
C20 0.0237(10) 0.0410(13) 0.0227(10) 0.0091(9) 0.0139(8) 0.0156(10)
C21 0.0346(12) 0.0257(11) 0.0217(10) 0.0015(8) 0.0120(9) 0.0105(9)
C22 0.0234(10) 0.0193(10) 0.0165(9) 0.0011(7) 0.0076(8) 0.0008(8)

loop_
_atom_type_symbol
_atom_type_description
_atom_type_scat_dispersion_real
_atom_type_scat_dispersion_imag
_atom_type_scat_source
C C 0.0033 0.0016 'International Tables Vol C Tables 4.2.6.8 and 6.1.1.4'
H H 0.0000 0.0000 'International Tables Vol C Tables 4.2.6.8 and 6.1.1.4'
N N 0.0061 0.0033 'International Tables Vol C Tables 4.2.6.8 and 6.1.1.4'
O O 0.0106 0.0060 'International Tables Vol C Tables 4.2.6.8 and 6.1.1.4'
S S 0.1246 0.1234 'International Tables Vol C Tables 4.2.6.8 and 6.1.1.4'

loop_
_geom_angle_atom_site_label_1
_geom_angle_atom_site_label_2
_geom_angle_atom_site_label_3
_geom_angle
O1 S1 O2 119.90(7)
O1 S1 C17 108.28(8)
O2 S1 C17 109.34(8)
O1 S1 C1 106.11(7)
O2 S1 C1 105.30(7)
C17 S1 C1 107.20(7)
C8 C1 C2 115.92(14)
C8 C1 C5 110.08(13)
C2 C1 C5 102.26(13)
C8 C1 S1 108.03(11)
C2 C1 S1 111.18(11)
C5 C1 S1 109.14(11)
C11 C2 C1 121.98(14)
C11 C2 C3 116.21(13)
C1 C2 C3 102.34(12)
C11 C2 H2 104.9
C1 C2 H2 104.9
C3 C2 H2 104.9
C9 C3 C10 107.34(14)
C9 C3 C4 112.54(14)
C10 C3 C4 110.95(14)
C9 C3 C2 109.63(14)
C10 C3 C2 111.96(14)
C4 C3 C2 104.49(13)
C5 C4 C3 107.57(14)
C5 C4 H4A 110.2
C3 C4 H4A 110.2
C5 C4 H4B 110.2
C3 C4 H4B 110.2
H4A C4 H4B 108.5
C6 C5 C4 111.36(14)
C6 C5 C1 116.82(14)
C4 C5 C1 103.39(13)
C6 C5 H5 108.3
C4 C5 H5 108.3
C1 C5 H5 108.3
C7 C6 C5 124.35(17)
C7 C6 H6 117.8
C5 C6 H6 117.8
C6 C7 H7A 120.0
C6 C7 H7B 120.0
H7A C7 H7B 120.0
N1 C8 C1 176.68(18)
N2 C9 C3 179.8(2)
N3 C10 C3 179.2(2)
C16 C11 C12 118.53(15)
C16 C11 C2 117.13(15)
C12 C11 C2 124.34(15)
C13 C12 C11 119.88(16)
C13 C12 H12 120.1
C11 C12 H12 120.1
C14 C13 C12 120.77(17)
C14 C13 H13 119.6
C12 C13 H13 119.6
C13 C14 C15 119.94(17)
C13 C14 H14 120.0
C15 C14 H14 120.0
C16 C15 C14 119.33(17)
C16 C15 H15 120.3
C14 C15 H15 120.3
C15 C16 C11 121.54(16)
C15 C16 H16 119.2
C11 C16 H16 119.2
C22 C17 C18 122.02(16)
C22 C17 S1 119.39(13)
C18 C17 S1 118.46(14)
C19 C18 C17 118.65(18)
C19 C18 H18 120.7
C17 C18 H18 120.7
C20 C19 C18 119.88(18)
C20 C19 H19 120.1
C18 C19 H19 120.1
C19 C20 C21 121.09(18)
C19 C20 H20 119.5
C21 C20 H20 119.5
C20 C21 C22 119.98(18)
C20 C21 H21 120.0
C22 C21 H21 120.0
C17 C22 C21 118.38(17)
C17 C22 H22 120.8
C21 C22 H22 120.8

loop_
_geom_bond_atom_site_label_1
_geom_bond_atom_site_label_2
_geom_bond_distance
S1 O1 1.4344(12)
S1 O2 1.4393(12)
S1 C17 1.7572(17)
S1 C1 1.8406(17)
N1 C8 1.144(2)
C1 C8 1.469(2)
C1 C2 1.550(2)
C1 C5 1.568(2)
N2 C9 1.144(2)
C2 C11 1.509(2)
C2 C3 1.568(2)
C2 H2 1.0000
N3 C10 1.139(2)
C3 C9 1.478(2)
C3 C10 1.483(2)
C3 C4 1.560(2)
C4 C5 1.543(2)
C4 H4A 0.9900
C4 H4B 0.9900
C5 C6 1.499(2)
C5 H5 1.0000
C6 C7 1.319(2)
C6 H6 0.9500
C7 H7A 0.9500
C7 H7B 0.9500
C11 C16 1.392(2)
C11 C12 1.397(2)
C12 C13 1.384(2)
C12 H12 0.9500
C13 C14 1.383(3)
C13 H13 0.9500
C14 C15 1.384(2)
C14 H14 0.9500
C15 C16 1.381(2)
C15 H15 0.9500
C16 H16 0.9500
C17 C22 1.385(2)
C17 C18 1.392(2)
C18 C19 1.382(2)
C18 H18 0.9500
C19 C20 1.380(3)
C19 H19 0.9500
C20 C21 1.383(3)
C20 H20 0.9500
C21 C22 1.387(2)
C21 H21 0.9500
C22 H22 0.9500

loop_
_geom_torsion_atom_site_label_1
_geom_torsion_atom_site_label_2
_geom_torsion_atom_site_label_3
_geom_torsion_atom_site_label_4
_geom_torsion
O1 S1 C1 C8 64.53(13)
O2 S1 C1 C8 -167.38(11)
C17 S1 C1 C8 -51.01(13)
O1 S1 C1 C2 -167.22(11)
O2 S1 C1 C2 -39.12(13)
C17 S1 C1 C2 77.25(13)
O1 S1 C1 C5 -55.16(12)
O2 S1 C1 C5 72.94(12)
C17 S1 C1 C5 -170.69(11)
C8 C1 C2 C11 56.8(2)
C5 C1 C2 C11 176.54(14)
S1 C1 C2 C11 -67.09(17)
C8 C1 C2 C3 -75.25(16)
C5 C1 C2 C3 44.51(15)
S1 C1 C2 C3 160.87(10)
C11 C2 C3 C9 71.21(18)
C1 C2 C3 C9 -153.40(13)
C11 C2 C3 C10 -47.80(19)
C1 C2 C3 C10 87.60(15)
C11 C2 C3 C4 -167.96(14)
C1 C2 C3 C4 -32.56(16)
C9 C3 C4 C5 127.11(15)
C10 C3 C4 C5 -112.60(16)
C2 C3 C4 C5 8.23(17)
C3 C4 C5 C6 145.27(15)
C3 C4 C5 C1 19.04(17)
C8 C1 C5 C6 -38.26(19)
C2 C1 C5 C6 -162.02(14)
S1 C1 C5 C6 80.15(16)
C8 C1 C5 C4 84.41(16)
C2 C1 C5 C4 -39.35(16)
S1 C1 C5 C4 -157.18(11)
C4 C5 C6 C7 111.47(19)
C1 C5 C6 C7 -130.09(18)
C2 C1 C8 N1 152(3)
C5 C1 C8 N1 36(3)
S1 C1 C8 N1 -83(3)
C10 C3 C9 N2 178(100)
C4 C3 C9 N2 -59(71)
C2 C3 C9 N2 56(71)
C9 C3 C10 N3 111(15)
C4 C3 C10 N3 -12(15)
C2 C3 C10 N3 -129(15)
C1 C2 C11 C16 133.84(16)
C3 C2 C11 C16 -100.13(17)
C1 C2 C11 C12 -47.0(2)
C3 C2 C11 C12 79.0(2)
C16 C11 C12 C13 -1.3(2)
C2 C11 C12 C13 179.60(16)
C11 C12 C13 C14 0.8(3)
C12 C13 C14 C15 0.5(3)
C13 C14 C15 C16 -1.2(3)
C14 C15 C16 C11 0.7(3)
C12 C11 C16 C15 0.5(3)
C2 C11 C16 C15 179.72(16)
O1 S1 C17 C22 145.16(13)
O2 S1 C17 C22 12.91(16)
C1 S1 C17 C22 -100.75(14)
O1 S1 C17 C18 -30.69(15)
O2 S1 C17 C18 -162.94(13)
C1 S1 C17 C18 83.40(14)
C22 C17 C18 C19 0.1(3)
S1 C17 C18 C19 175.79(13)
C17 C18 C19 C20 -0.1(3)
C18 C19 C20 C21 0.2(3)
C19 C20 C21 C22 -0.4(3)
C18 C17 C22 C21 -0.2(3)
S1 C17 C22 C21 -175.89(13)
C20 C21 C22 C17 0.3(3)
